data_7012026
loop_
_publ_author_name
'Richardson, Chris'
'Steel, Peter J.'

_publ_section_title
;
 Benzotriazole as a structural component in chelating and bridging
 heterocyclic ligands; ruthenium, palladium, copper and silver
 complexes
;
_journal_issue 5
_journal_name_full 'Dalton Transactions'
_journal_page_first 992
_journal_paper_doi 10.1039/b206990c
_journal_year 2003
_chemical_formula_sum 'C24 H24 Cu N10 O8'
_chemical_formula_weight 644.07
_chemical_melting_point 224.0(10)
_space_group_IT_number 14
_symmetry_cell_setting monoclinic
_symmetry_space_group_name_Hall '-P 2yn'
_symmetry_space_group_name_H-M 'P 1 21/n 1'
_atom_sites_solution_hydrogens geom
_atom_sites_solution_primary direct
_atom_sites_solution_secondary difmap
_audit_creation_method SHELXL-97
_cell_angle_alpha 90.00
_cell_angle_beta 103.14(1)
_cell_angle_gamma 90.00
_cell_formula_units_Z 2
_cell_length_a 7.720(1)
_cell_length_b 12.016(1)
_cell_length_c 14.921(2)
_cell_measurement_reflns_used 24
_cell_measurement_temperature 153(2)
_cell_measurement_theta_max 14
_cell_measurement_theta_min 13
_cell_volume 1347.9(3)
_computing_cell_refinement xscans
_computing_data_collection xscans
_computing_data_reduction xscans
_computing_molecular_graphics xp
_computing_publication_material xcif
_computing_structure_refinement 'SHELXL-97 (Sheldrick, 1997)'
_computing_structure_solution 'SHELXS-97 (Sheldrick, 1990)'
_diffrn_ambient_temperature 153(2)
_diffrn_measured_fraction_theta_full 1.000
_diffrn_measured_fraction_theta_max 1.000
_diffrn_measurement_device_type 'Siemens P4s'
_diffrn_measurement_method omega
_diffrn_radiation_monochromator graphite
_diffrn_radiation_source 'fine-focus sealed tube'
_diffrn_radiation_type MoK\a
_diffrn_radiation_wavelength 0.71073
_diffrn_reflns_av_R_equivalents 0.0240
_diffrn_reflns_av_sigmaI/netI 0.0488
_diffrn_reflns_limit_h_max 9
_diffrn_reflns_limit_h_min 0
_diffrn_reflns_limit_k_max 15
_diffrn_reflns_limit_k_min 0
_diffrn_reflns_limit_l_max 18
_diffrn_reflns_limit_l_min -19
_diffrn_reflns_number 3157
_diffrn_reflns_theta_full 27.00
_diffrn_reflns_theta_max 27.00
_diffrn_reflns_theta_min 2.20
_diffrn_standards_decay_% 5.25
_diffrn_standards_interval_count 97
_diffrn_standards_number 3
_exptl_absorpt_coefficient_mu 0.879
_exptl_absorpt_correction_T_max 0.68
_exptl_absorpt_correction_T_min 0.56
_exptl_absorpt_correction_type psi-scan
_exptl_crystal_colour green
_exptl_crystal_density_diffrn 1.587
_exptl_crystal_density_method 'not measured'
_exptl_crystal_description block
_exptl_crystal_F_000 662
_exptl_crystal_size_max 0.62
_exptl_crystal_size_mid 0.44
_exptl_crystal_size_min 0.31
_refine_diff_density_max 0.420
_refine_diff_density_min -0.385
_refine_diff_density_rms 0.067
_refine_ls_extinction_method none
_refine_ls_goodness_of_fit_ref 0.919
_refine_ls_hydrogen_treatment mixed
_refine_ls_matrix_type full
_refine_ls_number_parameters 200
_refine_ls_number_reflns 2941
_refine_ls_number_restraints 0
_refine_ls_restrained_S_all 0.919
_refine_ls_R_factor_all 0.0598
_refine_ls_R_factor_gt 0.0373
_refine_ls_shift/su_max 0.001
_refine_ls_shift/su_mean 0.000
_refine_ls_structure_factor_coef Fsqd
_refine_ls_weighting_details 'calc w=1/[\s^2^(Fo^2^)+(0.0522P)^2^+0.0000P] where P=(Fo^2^+2Fc^2^)/3'
_refine_ls_weighting_scheme calc
_refine_ls_wR_factor_gt 0.0844
_refine_ls_wR_factor_ref 0.0893
_reflns_number_gt 2007
_reflns_number_total 2941
_reflns_threshold_expression >2sigma(I)
_cod_data_source_file b206990c.txt
_cod_data_source_block 3cr12(complex16)
_cod_depositor_comments
;
Automatic conversion scripts had previously changed 
'_atom_site_refinement_flags' tag values 'd' into 'D' as recommended by 
'cif_core.dic' version 2.4.1. However, manual inspection revealed that the 
underlying problem was actually related to a wrong tag names inside the 
atom site loop. The following changes were performed to resolve the problem: 

* '_atom_site_refinement_flags' tag was changed to '_atom_site_calc_flag'
* '_atom_site_calc_flag' tag was changed to '_atom_site_site_symmetry_order'
* '_atom_site_disorder_group' tag was changed to 
  '_atom_site_refinement_flags_posn'

Antanas Vaitkus,
2015-03-19

The following automatic conversions were performed:
'_symmetry_cell_setting' value 'Monoclinic' changed to 'monoclinic'
according to '/home/adriana/struct/CIF-dictionaries/cif_core.dic'
dictionary named 'cif_core.dic' version 2.4.1 from
2010-06-29.

Automatic conversion script
Id: cif_fix_enum 1555 2011-01-17 13:19:09Z saulius 

The following automatic conversions were performed:

'_chemical_melting_point' value '223-225' was changed to '224.0(10)'
- the average value was taken and precision was estimated.

Automatic conversion script
Id: cif_fix_values 1569 2011-02-09 13:29:24Z adriana 
;
_cod_original_sg_symbol_H-M P2(1)/n
_cod_database_code 7012026

loop_
_symmetry_equiv_pos_as_xyz
'x, y, z'
'-x+1/2, y+1/2, -z+1/2'
'-x, -y, -z'
'x-1/2, -y-1/2, z-1/2'

loop_
_atom_site_aniso_label
_atom_site_aniso_U_11
_atom_site_aniso_U_22
_atom_site_aniso_U_33
_atom_site_aniso_U_23
_atom_site_aniso_U_13
_atom_site_aniso_U_12
Cu1 0.0285(2) 0.01604(19) 0.0285(2) 0.00307(19) 0.01683(17) 0.0023(2)
N1 0.0237(10) 0.0161(9) 0.0220(9) 0.0018(7) 0.0085(8) -0.0008(8)
N2 0.0270(11) 0.0192(10) 0.0261(10) 0.0006(8) 0.0124(9) 0.0001(9)
N3 0.0281(11) 0.0238(11) 0.0289(11) -0.0007(9) 0.0139(9) 0.0009(9)
C3A 0.0280(13) 0.0234(12) 0.0197(11) 0.0008(9) 0.0075(10) -0.0033(10)
C4 0.0320(14) 0.0355(15) 0.0304(13) -0.0009(11) 0.0161(12) -0.0018(12)
C5 0.0346(15) 0.0398(16) 0.0307(13) 0.0057(12) 0.0157(12) -0.0092(12)
C6 0.0359(15) 0.0275(14) 0.0325(14) 0.0080(11) 0.0080(12) -0.0063(12)
C7 0.0308(14) 0.0244(13) 0.0284(13) 0.0028(10) 0.0072(11) -0.0013(11)
C7A 0.0211(12) 0.0240(12) 0.0157(10) -0.0004(9) 0.0039(9) -0.0025(10)
N1' 0.0264(10) 0.0176(10) 0.0260(10) 0.0031(8) 0.0120(9) 0.0027(8)
C2' 0.0240(12) 0.0200(11) 0.0187(10) -0.0008(9) 0.0070(9) -0.0016(10)
C3' 0.0282(13) 0.0193(12) 0.0326(13) 0.0025(10) 0.0084(11) 0.0001(10)
C4' 0.0293(14) 0.0200(12) 0.0379(14) -0.0019(10) 0.0075(12) 0.0041(10)
C5' 0.0280(14) 0.0286(14) 0.0386(14) -0.0014(11) 0.0157(12) 0.0032(11)
C6' 0.0310(14) 0.0243(13) 0.0381(14) 0.0036(11) 0.0192(12) 0.0002(11)
O10 0.0428(11) 0.0398(12) 0.0297(10) 0.0080(8) 0.0021(9) -0.0064(9)
C10 0.047(2) 0.063(2) 0.065(2) 0.0163(19) 0.0021(17) -0.0182(18)
N10 0.0374(13) 0.0276(12) 0.0317(12) -0.0001(9) 0.0101(11) -0.0001(10)
O11 0.0494(13) 0.0516(13) 0.0311(10) 0.0043(9) 0.0163(9) -0.0099(10)
O12 0.0667(15) 0.0481(13) 0.0579(14) -0.0116(11) 0.0385(12) -0.0231(12)
O13 0.0646(16) 0.0609(16) 0.0416(12) -0.0045(11) -0.0127(12) -0.0027(13)

loop_
_atom_site_label
_atom_site_type_symbol
_atom_site_fract_x
_atom_site_fract_y
_atom_site_fract_z
_atom_site_U_iso_or_equiv
_atom_site_thermal_displace_type
_atom_site_occupancy
_atom_site_site_symmetry_order
_atom_site_calc_flag
_atom_site_refinement_flags_posn
_atom_site_disorder_group
Cu1 Cu 0.0000 0.0000 0.5000 0.02268(13) Uani 1 2 d S .
N1 N 0.0874(2) 0.20918(15) 0.42658(12) 0.0201(4) Uani 1 1 d . .
N2 N 0.1381(3) 0.09979(16) 0.42955(13) 0.0231(4) Uani 1 1 d . .
N3 N 0.2693(3) 0.08607(17) 0.38896(13) 0.0257(5) Uani 1 1 d . .
C3A C 0.3071(3) 0.1894(2) 0.35690(15) 0.0234(5) Uani 1 1 d . .
C4 C 0.4384(3) 0.2178(2) 0.30816(17) 0.0312(6) Uani 1 1 d . .
H4 H 0.5148 0.1634 0.2916 0.037 Uiso 1 1 calc R .
C5 C 0.4493(4) 0.3281(2) 0.28609(17) 0.0337(6) Uani 1 1 d . .
H5 H 0.5349 0.3506 0.2530 0.040 Uiso 1 1 calc R .
C6 C 0.3360(4) 0.4092(2) 0.31134(17) 0.0319(6) Uani 1 1 d . .
H6 H 0.3499 0.4847 0.2953 0.038 Uiso 1 1 calc R .
C7 C 0.2059(3) 0.3832(2) 0.35845(17) 0.0278(6) Uani 1 1 d . .
H7 H 0.1300 0.4381 0.3747 0.033 Uiso 1 1 calc R .
C7A C 0.1933(3) 0.26973(19) 0.38069(14) 0.0203(5) Uani 1 1 d . .
N1' N -0.1151(3) 0.15019(15) 0.51057(13) 0.0224(4) Uani 1 1 d . .
C2' C -0.0572(3) 0.23690(19) 0.46768(15) 0.0206(5) Uani 1 1 d . .
C3' C -0.1309(3) 0.3427(2) 0.46317(17) 0.0265(5) Uani 1 1 d . .
H3' H -0.0876 0.4014 0.4316 0.032 Uiso 1 1 calc R .
C4' C -0.2704(3) 0.3598(2) 0.50656(17) 0.0291(6) Uani 1 1 d . .
H4' H -0.3251 0.4309 0.5044 0.035 Uiso 1 1 calc R .
C5' C -0.3296(3) 0.2724(2) 0.55303(18) 0.0304(6) Uani 1 1 d . .
H5' H -0.4225 0.2834 0.5843 0.036 Uiso 1 1 calc R .
C6' C -0.2502(3) 0.1691(2) 0.55273(17) 0.0293(6) Uani 1 1 d . .
H6' H -0.2922 0.1091 0.5834 0.035 Uiso 1 1 calc R .
O10 O 0.2020(3) 0.03184(17) 0.63646(13) 0.0384(5) Uani 1 1 d . .
H10 H 0.208(5) -0.010(3) 0.675(2) 0.058 Uiso 1 1 d . .
C10 C 0.3491(5) 0.1022(3) 0.6511(2) 0.0602(10) Uani 1 1 d . .
H10A H 0.4543 0.0598 0.6450 0.090 Uiso 1 1 calc R .
H10B H 0.3693 0.1339 0.7131 0.090 Uiso 1 1 calc R .
H10C H 0.3273 0.1623 0.6056 0.090 Uiso 1 1 calc R .
N10 N 0.2203(3) -0.10148(18) 0.83696(15) 0.0319(5) Uani 1 1 d . .
O11 O 0.2108(3) -0.11893(17) 0.91821(12) 0.0429(5) Uani 1 1 d . .
O12 O 0.3533(3) -0.05290(18) 0.82078(15) 0.0537(6) Uani 1 1 d . .
O13 O 0.0972(3) -0.1295(2) 0.77079(14) 0.0597(7) Uani 1 1 d . .

loop_
_atom_type_symbol
_atom_type_description
_atom_type_scat_dispersion_real
_atom_type_scat_dispersion_imag
_atom_type_scat_source
C C 0.0033 0.0016 'International Tables Vol C Tables 4.2.6.8 and 6.1.1.4'
H H 0.0000 0.0000 'International Tables Vol C Tables 4.2.6.8 and 6.1.1.4'
N N 0.0061 0.0033 'International Tables Vol C Tables 4.2.6.8 and 6.1.1.4'
O O 0.0106 0.0060 'International Tables Vol C Tables 4.2.6.8 and 6.1.1.4'
Cu Cu 0.3201 1.2651 'International Tables Vol C Tables 4.2.6.8 and 6.1.1.4'

loop_
_geom_angle_atom_site_label_1
_geom_angle_atom_site_label_2
_geom_angle_atom_site_label_3
_geom_angle
_geom_angle_site_symmetry_1
_geom_angle_site_symmetry_3
_geom_angle_publ_flag
N1' Cu1 N1' 180.0 3_556 . ?
N1' Cu1 N2 78.91(7) 3_556 3_556 ?
N1' Cu1 N2 101.09(7) . 3_556 ?
N1' Cu1 N2 101.09(7) 3_556 . ?
N1' Cu1 N2 78.91(7) . . ?
N2 Cu1 N2 180.0 3_556 . ?
N1' Cu1 O10 89.77(8) 3_556 . ?
N1' Cu1 O10 90.23(8) . . ?
N2 Cu1 O10 88.29(8) 3_556 . ?
N2 Cu1 O10 91.71(8) . . ?
N1' Cu1 O10 90.23(8) 3_556 3_556 ?
N1' Cu1 O10 89.77(8) . 3_556 ?
N2 Cu1 O10 91.71(8) 3_556 3_556 ?
N2 Cu1 O10 88.29(8) . 3_556 ?
O10 Cu1 O10 180.0 . 3_556 ?
N2 N1 C7A 108.88(18) . . ?
N2 N1 C2' 117.06(17) . . ?
C7A N1 C2' 134.05(19) . . ?
N3 N2 N1 110.67(18) . . ?
N3 N2 Cu1 135.66(16) . . ?
N1 N2 Cu1 113.61(13) . . ?
N2 N3 C3A 107.11(19) . . ?
N3 C3A C7A 109.61(19) . . ?
N3 C3A C4 128.7(2) . . ?
C7A C3A C4 121.7(2) . . ?
C5 C4 C3A 116.5(2) . . ?
C4 C5 C6 121.7(2) . . ?
C7 C6 C5 122.8(2) . . ?
C6 C7 C7A 115.7(2) . . ?
N1 C7A C3A 103.72(19) . . ?
N1 C7A C7 134.7(2) . . ?
C3A C7A C7 121.6(2) . . ?
C2' N1' C6' 117.6(2) . . ?
C2' N1' Cu1 116.76(15) . . ?
C6' N1' Cu1 125.55(16) . . ?
N1' C2' C3' 123.6(2) . . ?
N1' C2' N1 113.47(19) . . ?
C3' C2' N1 123.0(2) . . ?
C2' C3' C4' 117.7(2) . . ?
C5' C4' C3' 119.8(2) . . ?
C6' C5' C4' 118.6(2) . . ?
N1' C6' C5' 122.7(2) . . ?
C10 O10 Cu1 127.23(18) . . ?
O11 N10 O13 121.3(2) . . ?
O11 N10 O12 119.8(2) . . ?
O13 N10 O12 118.9(2) . . ?

loop_
_geom_bond_atom_site_label_1
_geom_bond_atom_site_label_2
_geom_bond_distance
_geom_bond_site_symmetry_2
_geom_bond_publ_flag
Cu1 N1' 2.0335(19) 3_556 ?
Cu1 N1' 2.0335(19) . ?
Cu1 N2 2.0467(18) 3_556 ?
Cu1 N2 2.0467(18) . ?
Cu1 O10 2.2978(19) . ?
Cu1 O10 2.2978(19) 3_556 ?
N1 N2 1.369(3) . ?
N1 C7A 1.386(3) . ?
N1 C2' 1.430(3) . ?
N2 N3 1.303(3) . ?
N3 C3A 1.385(3) . ?
C3A C7A 1.404(3) . ?
C3A C4 1.417(3) . ?
C4 C5 1.373(4) . ?
C5 C6 1.416(4) . ?
C6 C7 1.387(3) . ?
C7 C7A 1.411(3) . ?
N1' C2' 1.351(3) . ?
N1' C6' 1.354(3) . ?
C2' C3' 1.388(3) . ?
C3' C4' 1.392(3) . ?
C4' C5' 1.391(3) . ?
C5' C6' 1.385(3) . ?
O10 C10 1.393(4) . ?
N10 O11 1.249(3) . ?
N10 O13 1.251(3) . ?
N10 O12 1.251(3) . ?

loop_
_geom_torsion_atom_site_label_1
_geom_torsion_atom_site_label_2
_geom_torsion_atom_site_label_3
_geom_torsion_atom_site_label_4
_geom_torsion
_geom_torsion_site_symmetry_1
_geom_torsion_site_symmetry_2
_geom_torsion_site_symmetry_3
_geom_torsion_site_symmetry_4
_geom_torsion_publ_flag
C7A N1 N2 N3 0.1(3) . . . . ?
C2' N1 N2 N3 179.31(18) . . . . ?
C7A N1 N2 Cu1 177.70(14) . . . . ?
C2' N1 N2 Cu1 -3.1(2) . . . . ?
N1' Cu1 N2 N3 -2.6(2) 3_556 . . . ?
N1' Cu1 N2 N3 177.4(2) . . . . ?
N2 Cu1 N2 N3 -125(6) 3_556 . . . ?
O10 Cu1 N2 N3 87.5(2) . . . . ?
O10 Cu1 N2 N3 -92.5(2) 3_556 . . . ?
N1' Cu1 N2 N1 -179.37(15) 3_556 . . . ?
N1' Cu1 N2 N1 0.63(15) . . . . ?
N2 Cu1 N2 N1 58(6) 3_556 . . . ?
O10 Cu1 N2 N1 -89.27(16) . . . . ?
O10 Cu1 N2 N1 90.73(16) 3_556 . . . ?
N1 N2 N3 C3A -0.5(2) . . . . ?
Cu1 N2 N3 C3A -177.34(18) . . . . ?
N2 N3 C3A C7A 0.7(3) . . . . ?
N2 N3 C3A C4 -179.9(2) . . . . ?
N3 C3A C4 C5 -178.8(2) . . . . ?
C7A C3A C4 C5 0.5(4) . . . . ?
C3A C4 C5 C6 0.5(4) . . . . ?
C4 C5 C6 C7 -1.0(4) . . . . ?
C5 C6 C7 C7A 0.4(4) . . . . ?
N2 N1 C7A C3A 0.3(2) . . . . ?
C2' N1 C7A C3A -178.7(2) . . . . ?
N2 N1 C7A C7 -178.5(3) . . . . ?
C2' N1 C7A C7 2.5(4) . . . . ?
N3 C3A C7A N1 -0.6(2) . . . . ?
C4 C3A C7A N1 180.0(2) . . . . ?
N3 C3A C7A C7 178.4(2) . . . . ?
C4 C3A C7A C7 -1.0(4) . . . . ?
C6 C7 C7A N1 179.2(2) . . . . ?
C6 C7 C7A C3A 0.5(4) . . . . ?
N1' Cu1 N1' C2' -14(57) 3_556 . . . ?
N2 Cu1 N1' C2' -177.93(17) 3_556 . . . ?
N2 Cu1 N1' C2' 2.07(17) . . . . ?
O10 Cu1 N1' C2' 93.77(18) . . . . ?
O10 Cu1 N1' C2' -86.23(18) 3_556 . . . ?
N1' Cu1 N1' C6' 163(59) 3_556 . . . ?
N2 Cu1 N1' C6' -1.5(2) 3_556 . . . ?
N2 Cu1 N1' C6' 178.5(2) . . . . ?
O10 Cu1 N1' C6' -89.8(2) . . . . ?
O10 Cu1 N1' C6' 90.2(2) 3_556 . . . ?
C6' N1' C2' C3' -1.3(4) . . . . ?
Cu1 N1' C2' C3' 175.40(19) . . . . ?
C6' N1' C2' N1 179.0(2) . . . . ?
Cu1 N1' C2' N1 -4.2(3) . . . . ?
N2 N1 C2' N1' 4.8(3) . . . . ?
C7A N1 C2' N1' -176.2(2) . . . . ?
N2 N1 C2' C3' -174.8(2) . . . . ?
C7A N1 C2' C3' 4.1(4) . . . . ?
N1' C2' C3' C4' 0.9(4) . . . . ?
N1 C2' C3' C4' -179.5(2) . . . . ?
C2' C3' C4' C5' 0.6(4) . . . . ?
C3' C4' C5' C6' -1.7(4) . . . . ?
C2' N1' C6' C5' 0.2(4) . . . . ?
Cu1 N1' C6' C5' -176.2(2) . . . . ?
C4' C5' C6' N1' 1.3(4) . . . . ?
N1' Cu1 O10 C10 104.4(3) 3_556 . . . ?
N1' Cu1 O10 C10 -75.6(3) . . . . ?
N2 Cu1 O10 C10 -176.7(3) 3_556 . . . ?
N2 Cu1 O10 C10 3.3(3) . . . . ?
O10 Cu1 O10 C10 -42(100) 3_556 . . . ?
